data_9007684
loop_
_publ_author_name
'Barbier, J.'
'Frampton, C.'

_publ_section_title
;
 Structures of orthorhombic and monoclinic Ni3(AsO4)2
 Note: AnisoU's taken from ICSD
;
_journal_issue 4
_journal_name_full 'Acta Crystallographica, Section B'
_journal_page_first 457
_journal_page_last 462
_journal_paper_doi 10.1107/S0108768191002987
_journal_volume 47
_journal_year 1991
_chemical_compound_source Synthetic
_chemical_formula_sum 'As2 Ni3 O8'
_chemical_name_mineral Xanthiosite
_space_group_IT_number 14
_symmetry_space_group_name_Hall '-P 2ybc'
_symmetry_space_group_name_H-M 'P 1 21/c 1'
_cell_angle_alpha 90
_cell_angle_beta 92.95
_cell_angle_gamma 90
_cell_length_a 5.764
_cell_length_b 9.559
_cell_length_c 10.194
_cell_formula_units_Z 4
_cell_volume 560.925
_database_code_amcsd 0009846
_exptl_crystal_density_diffrn 5.375
_cod_original_formula_sum 'Ni3 As2 O8'
_cod_database_code 9007684

loop_
_space_group_symop_operation_xyz
x,y,z
x,1/2-y,1/2+z
-x,1/2+y,1/2-z
-x,-y,-z

loop_
_atom_site_aniso_label
_atom_site_aniso_U_11
_atom_site_aniso_U_22
_atom_site_aniso_U_33
_atom_site_aniso_U_12
_atom_site_aniso_U_13
_atom_site_aniso_U_23
Ni1 0.00650 0.00480 0.00540 -0.00040 0.00120 0.00000
Ni2 0.00800 0.00330 0.00470 0.00090 0.00080 0.00030
Ni3 0.00800 0.00380 0.00420 0.00050 0.00050 0.00060
As1 0.00630 0.00290 0.00390 -0.00060 0.00090 -0.00050
As2 0.00530 0.00310 0.00370 0.00020 -0.00010 0.00010
O1 0.01100 0.00300 0.00300 0.00100 -0.00100 0.00100
O2 0.00700 0.00500 0.00700 -0.00300 -0.00100 0.00000
O3 0.00500 0.00400 0.00600 0.00000 0.00300 -0.00200
O4 0.01300 0.00300 0.00700 -0.00100 0.00300 0.00000
O5 0.00400 0.00600 0.00500 0.00000 -0.00200 0.00000
O6 0.01100 0.00400 0.00700 0.00100 0.00200 0.00100
O7 0.00400 0.00800 0.00700 0.00400 0.00100 0.00100
O8 0.01200 0.00600 0.00200 0.00000 0.00000 0.00000

loop_
_atom_site_label
_atom_site_fract_x
_atom_site_fract_y
_atom_site_fract_z
_atom_site_U_iso_or_equiv
Ni1 -0.11623 0.13508 -0.46619 0.00550
Ni2 -0.35785 0.13685 -0.21622 0.00540
Ni3 0.35985 0.12278 0.05781 0.00530
As1 0.36612 0.15639 0.38124 0.00430
As2 -0.12618 0.05552 0.20430 0.00400
O1 0.38340 0.22530 0.22910 0.00600
O2 0.60280 0.24370 0.45260 0.00700
O3 0.15560 0.23340 0.46490 0.00500
O4 -0.36660 0.01830 0.61870 0.00800
O5 0.37450 0.48980 0.37710 0.00500
O6 -0.13280 0.23170 0.19330 0.00700
O7 0.11270 -0.00500 0.13300 0.00600
O8 0.11910 0.50750 0.13620 0.00700

loop_
_cod_related_entry_id
_cod_related_entry_database
_cod_related_entry_code
1 AMCSD 0009846
